data_4134409
loop_
_publ_author_name
'Luong, Lucy'
'Malwitz, Mark A.'
'Moshayedi, Venoos'
'Olmstead, Marilyn M.'
'Balch, Alan L.'

_publ_section_title
;
 Role of Anions and Mixtures of Anions on the Thermochromism, Vapochromism
 and Polymorph Formation of Luminescent Crystals of a Single Cation,
 [(C<sub>6</sub>H<sub>11</sub>NC)<sub>2</sub>Au]<sup/>.
;
_journal_name_full 'Journal of the American Chemical Society'
_journal_paper_doi 10.1021/jacs.9b13168
_journal_year 2020
_chemical_formula_moiety 'C14 H22 Au N2, F6 P0.51 Sb0.49'
_chemical_formula_sum 'C14 H22 Au F6 N2 P0.5 Sb0.5'
_chemical_formula_weight 605.66
_chemical_name_common '[(C6H11NC)2Au](PF6)0.50(SbF6)0.50'
_space_group_crystal_system monoclinic
_space_group_IT_number 14
_space_group_name_Hall '-P 2ybc'
_space_group_name_H-M_alt 'P 1 21/c 1'
_atom_sites_solution_hydrogens geom
_atom_sites_solution_primary direct
_atom_sites_solution_secondary difmap
_audit_creation_method SHELXL-2018/3
_cell_angle_alpha 90
_cell_angle_beta 92.713(2)
_cell_angle_gamma 90
_cell_formula_units_Z 4
_cell_length_a 6.4150(7)
_cell_length_b 17.2744(19)
_cell_length_c 16.7207(18)
_cell_measurement_reflns_used 16004
_cell_measurement_temperature 100(2)
_cell_measurement_theta_max 30.513
_cell_measurement_theta_min 2.6445
_cell_volume 1850.8(3)
_computing_cell_refinement 'SAINT (Bruker, 2017)'
_computing_data_collection 'Apex3 (Bruker, 2017)'
_computing_data_reduction 'SAINT (Bruker, 2017)'
_computing_publication_material 'SHELXL-2018/3 (Sheldrick, 2018)'
_computing_structure_refinement 'SHELXL-2018/3 (Sheldrick, 2018)'
_computing_structure_solution 'SHELXT 2014/5 (Sheldrick, 2014)'
_diffrn_ambient_temperature 100(2)
_diffrn_detector_area_resol_mean 10.42
_diffrn_measured_fraction_theta_full 1.000
_diffrn_measured_fraction_theta_max 0.998
_diffrn_measurement_device_type 'Bruker Kappa DUO with Photon 100'
_diffrn_measurement_method '\w and \f scans'
_diffrn_radiation_type MoK\a
_diffrn_radiation_wavelength 0.71073
_diffrn_reflns_av_R_equivalents 0.0218
_diffrn_reflns_av_unetI/netI 0.0152
_diffrn_reflns_Laue_measured_fraction_full 1.000
_diffrn_reflns_Laue_measured_fraction_max 0.998
_diffrn_reflns_limit_h_max 9
_diffrn_reflns_limit_h_min -9
_diffrn_reflns_limit_k_max 24
_diffrn_reflns_limit_k_min -24
_diffrn_reflns_limit_l_max 23
_diffrn_reflns_limit_l_min -23
_diffrn_reflns_number 29287
_diffrn_reflns_point_group_measured_fraction_full 1.000
_diffrn_reflns_point_group_measured_fraction_max 0.998
_diffrn_reflns_theta_full 25.242
_diffrn_reflns_theta_max 30.652
_diffrn_reflns_theta_min 2.358
_diffrn_source microsource
_exptl_absorpt_coefficient_mu 8.761
_exptl_absorpt_correction_T_max 0.7461
_exptl_absorpt_correction_T_min 0.6443
_exptl_absorpt_correction_type multi-scan
_exptl_absorpt_process_details 'SADABS (Sheldrick,2016)'
_exptl_crystal_colour colorless
_exptl_crystal_density_diffrn 2.174
_exptl_crystal_description block
_exptl_crystal_F_000 1144
_exptl_crystal_size_max 0.165
_exptl_crystal_size_mid 0.132
_exptl_crystal_size_min 0.123
_refine_diff_density_max 0.540
_refine_diff_density_min -3.606
_refine_diff_density_rms 0.220
_refine_ls_extinction_method none
_refine_ls_goodness_of_fit_ref 1.076
_refine_ls_hydrogen_treatment constr
_refine_ls_matrix_type full
_refine_ls_number_parameters 224
_refine_ls_number_reflns 5711
_refine_ls_number_restraints 0
_refine_ls_restrained_S_all 1.076
_refine_ls_R_factor_all 0.0289
_refine_ls_R_factor_gt 0.0229
_refine_ls_shift/su_max 0.031
_refine_ls_shift/su_mean 0.001
_refine_ls_structure_factor_coef Fsqd
_refine_ls_weighting_details 'w=1/[\s^2^(Fo^2^)+(0.0503P)^2^+0.0213P] where P=(Fo^2^+2Fc^2^)/3'
_refine_ls_weighting_scheme calc
_refine_ls_wR_factor_gt 0.0728
_refine_ls_wR_factor_ref 0.0768
_reflns_Friedel_coverage 0.000
_reflns_number_gt 4933
_reflns_number_total 5711
_reflns_threshold_expression 'I > 2\s(I)'
_cod_data_source_file ja9b13168_si_002.cif
_cod_data_source_block ll96
_cod_original_sg_symbol_H-M 'P 21/c'
_cod_original_formula_sum 'C14 H22 Au F6 N2 P0.50 Sb0.50'
_cod_database_code 4134409
_shelx_shelxl_version_number 2018/3
_shelx_space_group_comment
;
The symmetry employed for this shelxl refinement is uniquely defined
by the following loop, which should always be used as a source of
symmetry information in preference to the above space-group names.
They are only intended as comments.
;
_shelx_estimated_absorpt_t_min 0.326
_shelx_estimated_absorpt_t_max 0.412

loop_
_space_group_symop_operation_xyz
'x, y, z'
'-x, y+1/2, -z+1/2'
'-x, -y, -z'
'x, -y-1/2, z-1/2'

loop_
_atom_site_label
_atom_site_type_symbol
_atom_site_fract_x
_atom_site_fract_y
_atom_site_fract_z
_atom_site_U_iso_or_equiv
_atom_site_adp_type
_atom_site_occupancy
_atom_site_site_symmetry_order
_atom_site_calc_flag
_atom_site_refinement_flags_posn
_atom_site_refinement_flags_adp
_atom_site_refinement_flags_occupancy
_atom_site_disorder_assembly
_atom_site_disorder_group
N1 N -1.1348(3) 0.50048(9) 0.31896(12) 0.0168(4) Uani 1 1 d . . . . .
N2 N -0.4433(3) 0.66249(10) 0.57900(11) 0.0164(3) Uani 1 1 d . . . . .
C1 C -1.0836(4) 0.50106(11) 0.38467(14) 0.0162(5) Uani 1 1 d . . . . .
C2 C -0.4668(3) 0.60300(12) 0.54995(12) 0.0152(4) Uani 1 1 d . . . . .
C3 C -1.1939(4) 0.49991(11) 0.23368(13) 0.0165(5) Uani 1 1 d . . . . .
H3A H -1.237238 0.553395 0.217162 0.020 Uiso 1 1 calc R U . . .
C4 C -1.3785(3) 0.44540(13) 0.21820(13) 0.0205(4) Uani 1 1 d . . . . .
H4A H -1.340446 0.392429 0.236145 0.025 Uiso 1 1 calc R U . . .
H4B H -1.498588 0.462944 0.248587 0.025 Uiso 1 1 calc R U . . .
C5 C -1.4379(3) 0.44513(14) 0.12839(13) 0.0242(5) Uani 1 1 d . . . . .
H5A H -1.488157 0.497206 0.111966 0.029 Uiso 1 1 calc R U . . .
H5B H -1.553046 0.407886 0.117456 0.029 Uiso 1 1 calc R U . . .
C6 C -1.2522(4) 0.42291(14) 0.07941(13) 0.0234(5) Uani 1 1 d . . . . .
H6A H -1.211485 0.368748 0.091606 0.028 Uiso 1 1 calc R U . . .
H6B H -1.292984 0.426151 0.021661 0.028 Uiso 1 1 calc R U . . .
C7 C -1.0661(4) 0.47630(14) 0.09804(12) 0.0206(4) Uani 1 1 d . . . . .
H7A H -0.945853 0.458794 0.067777 0.025 Uiso 1 1 calc R U . . .
H7B H -1.102147 0.529577 0.080475 0.025 Uiso 1 1 calc R U . . .
C8 C -1.0051(3) 0.47673(14) 0.18734(12) 0.0189(4) Uani 1 1 d . . . . .
H8A H -0.889800 0.513902 0.198353 0.023 Uiso 1 1 calc R U . . .
H8B H -0.956456 0.424624 0.204382 0.023 Uiso 1 1 calc R U . . .
C9 C -0.3992(3) 0.73844(12) 0.61356(14) 0.0202(4) Uani 1 1 d . . . . .
H9A H -0.523433 0.756471 0.642353 0.024 Uiso 1 1 calc R U . . .
C10 C -0.3589(4) 0.79467(13) 0.54547(16) 0.0257(5) Uani 1 1 d . . . . .
H10A H -0.353633 0.848131 0.566795 0.031 Uiso 1 1 calc R U . . .
H10B H -0.476032 0.791705 0.504848 0.031 Uiso 1 1 calc R U . . .
C11 C -0.1559(4) 0.77702(15) 0.50585(15) 0.0285(5) Uani 1 1 d . . . . .
H11A H -0.129714 0.817610 0.465747 0.034 Uiso 1 1 calc R U . . .
H11B H -0.169084 0.726871 0.477395 0.034 Uiso 1 1 calc R U . . .
C12 C 0.0291(4) 0.77331(15) 0.56669(16) 0.0288(5) Uani 1 1 d . . . . .
H12A H 0.156972 0.759287 0.539135 0.035 Uiso 1 1 calc R U . . .
H12B H 0.051191 0.824787 0.591704 0.035 Uiso 1 1 calc R U . . .
C13 C -0.0111(3) 0.71359(13) 0.63114(14) 0.0232(5) Uani 1 1 d . . . . .
H13A H 0.107750 0.713321 0.671147 0.028 Uiso 1 1 calc R U . . .
H13B H -0.020907 0.661520 0.606525 0.028 Uiso 1 1 calc R U . . .
C14 C -0.2132(3) 0.73107(14) 0.67328(14) 0.0240(5) Uani 1 1 d . . . . .
H14A H -0.240153 0.689012 0.711666 0.029 Uiso 1 1 calc R U . . .
H14B H -0.196280 0.779900 0.703891 0.029 Uiso 1 1 calc R U . . .
Au1 Au -0.500000 0.500000 0.500000 0.01312(6) Uani 1 2 d S . P . .
Au2 Au -1.000000 0.500000 0.500000 0.01377(6) Uani 1 2 d S . P . .
Sb1 Sb -0.3513(4) 0.34726(17) 0.68345(18) 0.01383(19) Uani 0.4916(13) 1 d . . P A 1
P1 P -0.3331(17) 0.3429(7) 0.6802(7) 0.01383(19) Uani 0.5084(13) 1 d . . P A 2
F1 F -0.0934(3) 0.34642(8) 0.72239(10) 0.0377(4) Uani 1 1 d . . . . .
F2 F -0.2645(3) 0.32392(10) 0.58933(10) 0.0482(5) Uani 1 1 d . . . . .
F3 F -0.3307(2) 0.44420(9) 0.66342(8) 0.0307(3) Uani 1 1 d . . . . .
F4 F -0.4316(3) 0.36823(8) 0.77865(9) 0.0349(4) Uani 1 1 d . . . . .
F5 F -0.3693(3) 0.24747(9) 0.70600(10) 0.0389(4) Uani 1 1 d . . . . .
F6 F -0.6048(3) 0.34700(9) 0.64586(12) 0.0453(4) Uani 1 1 d . . . . .

loop_
_atom_site_aniso_label
_atom_site_aniso_U_11
_atom_site_aniso_U_22
_atom_site_aniso_U_33
_atom_site_aniso_U_23
_atom_site_aniso_U_13
_atom_site_aniso_U_12
N1 0.0145(10) 0.0217(11) 0.0143(9) 0.0000(6) 0.0015(7) -0.0002(6)
N2 0.0140(8) 0.0162(9) 0.0190(8) -0.0010(7) -0.0002(6) -0.0020(6)
C1 0.0154(11) 0.0203(12) 0.0132(10) -0.0002(7) 0.0027(8) -0.0017(7)
C2 0.0115(9) 0.0177(10) 0.0166(9) 0.0001(7) 0.0012(7) -0.0025(7)
C3 0.0181(12) 0.0215(12) 0.0098(10) 0.0006(7) -0.0012(8) 0.0002(7)
C4 0.0162(10) 0.0240(11) 0.0214(11) -0.0029(9) 0.0005(8) -0.0009(8)
C5 0.0190(11) 0.0303(12) 0.0226(11) -0.0067(9) -0.0046(8) -0.0004(9)
C6 0.0276(12) 0.0280(12) 0.0144(10) -0.0056(9) -0.0022(8) -0.0039(9)
C7 0.0251(12) 0.0259(11) 0.0109(9) -0.0012(8) 0.0018(8) 0.0009(10)
C8 0.0171(10) 0.0288(11) 0.0110(9) -0.0016(8) 0.0012(7) 0.0009(9)
C9 0.0129(10) 0.0169(10) 0.0305(11) -0.0115(9) -0.0004(8) 0.0001(8)
C10 0.0162(11) 0.0146(10) 0.0451(14) 0.0031(9) -0.0084(10) -0.0014(8)
C11 0.0206(12) 0.0294(12) 0.0353(13) 0.0118(10) -0.0026(10) -0.0065(10)
C12 0.0127(11) 0.0313(13) 0.0420(14) 0.0014(11) -0.0029(9) -0.0042(9)
C13 0.0143(10) 0.0232(11) 0.0314(12) -0.0040(9) -0.0060(9) 0.0013(8)
C14 0.0198(11) 0.0266(12) 0.0251(11) -0.0090(9) -0.0058(8) -0.0033(9)
Au1 0.01249(9) 0.01219(8) 0.01476(9) -0.00123(3) 0.00127(6) -0.00292(3)
Au2 0.01272(9) 0.01984(9) 0.00886(8) -0.00035(3) 0.00170(6) -0.00014(4)
Sb1 0.0144(5) 0.0130(4) 0.0141(3) 0.0002(2) 0.0004(3) 0.0038(3)
P1 0.0144(5) 0.0130(4) 0.0141(3) 0.0002(2) 0.0004(3) 0.0038(3)
F1 0.0381(9) 0.0348(9) 0.0403(9) 0.0142(7) 0.0025(7) 0.0103(7)
F2 0.0619(12) 0.0410(9) 0.0405(10) -0.0086(8) -0.0096(9) 0.0204(9)
F3 0.0238(7) 0.0483(10) 0.0199(7) 0.0031(6) 0.0016(5) 0.0027(6)
F4 0.0475(10) 0.0249(7) 0.0328(8) 0.0104(6) 0.0055(7) 0.0003(7)
F5 0.0467(10) 0.0272(8) 0.0424(9) 0.0010(7) -0.0010(7) -0.0015(7)
F6 0.0373(10) 0.0336(9) 0.0648(12) -0.0009(8) 0.0003(9) -0.0041(7)

loop_
_atom_type_symbol
_atom_type_description
_atom_type_scat_dispersion_real
_atom_type_scat_dispersion_imag
_atom_type_scat_source
C C 0.0033 0.0016 'International Tables Vol C Tables 4.2.6.8 and 6.1.1.4'
H H 0.0000 0.0000 'International Tables Vol C Tables 4.2.6.8 and 6.1.1.4'
N N 0.0061 0.0033 'International Tables Vol C Tables 4.2.6.8 and 6.1.1.4'
F F 0.0171 0.0103 'International Tables Vol C Tables 4.2.6.8 and 6.1.1.4'
P P 0.1023 0.0942 'International Tables Vol C Tables 4.2.6.8 and 6.1.1.4'
Sb Sb -0.5866 1.5461 'International Tables Vol C Tables 4.2.6.8 and 6.1.1.4'
Au Au -2.0133 8.8022 'International Tables Vol C Tables 4.2.6.8 and 6.1.1.4'

loop_
_geom_angle_atom_site_label_1
_geom_angle_atom_site_label_2
_geom_angle_atom_site_label_3
_geom_angle
_geom_angle_site_symmetry_1
_geom_angle_site_symmetry_3
_geom_angle_publ_flag
C1 N1 C3 178.2(2) . . ?
C2 N2 C9 176.0(2) . . ?
N1 C1 Au2 178.5(2) . . ?
N2 C2 Au1 178.63(18) . . ?
N1 C3 C8 108.85(19) . . ?
N1 C3 C4 109.52(18) . . ?
C8 C3 C4 112.42(18) . . ?
N1 C3 H3A 108.7 . . ?
C8 C3 H3A 108.7 . . ?
C4 C3 H3A 108.7 . . ?
C5 C4 C3 108.86(18) . . ?
C5 C4 H4A 109.9 . . ?
C3 C4 H4A 109.9 . . ?
C5 C4 H4B 109.9 . . ?
C3 C4 H4B 109.9 . . ?
H4A C4 H4B 108.3 . . ?
C4 C5 C6 111.26(18) . . ?
C4 C5 H5A 109.4 . . ?
C6 C5 H5A 109.4 . . ?
C4 C5 H5B 109.4 . . ?
C6 C5 H5B 109.4 . . ?
H5A C5 H5B 108.0 . . ?
C7 C6 C5 111.13(18) . . ?
C7 C6 H6A 109.4 . . ?
C5 C6 H6A 109.4 . . ?
C7 C6 H6B 109.4 . . ?
C5 C6 H6B 109.4 . . ?
H6A C6 H6B 108.0 . . ?
C8 C7 C6 111.36(18) . . ?
C8 C7 H7A 109.4 . . ?
C6 C7 H7A 109.4 . . ?
C8 C7 H7B 109.4 . . ?
C6 C7 H7B 109.4 . . ?
H7A C7 H7B 108.0 . . ?
C7 C8 C3 109.01(18) . . ?
C7 C8 H8A 109.9 . . ?
C3 C8 H8A 109.9 . . ?
C7 C8 H8B 109.9 . . ?
C3 C8 H8B 109.9 . . ?
H8A C8 H8B 108.3 . . ?
N2 C9 C14 108.41(17) . . ?
N2 C9 C10 108.27(18) . . ?
C14 C9 C10 112.73(18) . . ?
N2 C9 H9A 109.1 . . ?
C14 C9 H9A 109.1 . . ?
C10 C9 H9A 109.1 . . ?
C9 C10 C11 112.09(18) . . ?
C9 C10 H10A 109.2 . . ?
C11 C10 H10A 109.2 . . ?
C9 C10 H10B 109.2 . . ?
C11 C10 H10B 109.2 . . ?
H10A C10 H10B 107.9 . . ?
C10 C11 C12 111.9(2) . . ?
C10 C11 H11A 109.2 . . ?
C12 C11 H11A 109.2 . . ?
C10 C11 H11B 109.2 . . ?
C12 C11 H11B 109.2 . . ?
H11A C11 H11B 107.9 . . ?
C13 C12 C11 110.36(19) . . ?
C13 C12 H12A 109.6 . . ?
C11 C12 H12A 109.6 . . ?
C13 C12 H12B 109.6 . . ?
C11 C12 H12B 109.6 . . ?
H12A C12 H12B 108.1 . . ?
C12 C13 C14 111.50(19) . . ?
C12 C13 H13A 109.3 . . ?
C14 C13 H13A 109.3 . . ?
C12 C13 H13B 109.3 . . ?
C14 C13 H13B 109.3 . . ?
H13A C13 H13B 108.0 . . ?
C9 C14 C13 111.58(19) . . ?
C9 C14 H14A 109.3 . . ?
C13 C14 H14A 109.3 . . ?
C9 C14 H14B 109.3 . . ?
C13 C14 H14B 109.3 . . ?
H14A C14 H14B 108.0 . . ?
C2 Au1 C2 180.0 3_466 . ?
C2 Au1 Au2 95.05(6) 3_466 1_655 ?
C2 Au1 Au2 84.95(6) . 1_655 ?
C2 Au1 Au2 84.95(6) 3_466 . ?
C2 Au1 Au2 95.05(6) . . ?
Au2 Au1 Au2 180.0 1_655 . ?
C1 Au2 C1 180.0 . 3_366 ?
C1 Au2 Au1 77.00(7) . 1_455 ?
C1 Au2 Au1 103.00(7) 3_366 1_455 ?
C1 Au2 Au1 103.00(7) . . ?
C1 Au2 Au1 77.00(7) 3_366 . ?
Au1 Au2 Au1 180.0 1_455 . ?
F4 Sb1 F3 90.24(14) . . ?
F4 Sb1 F6 91.10(13) . . ?
F3 Sb1 F6 90.66(14) . . ?
F4 Sb1 F1 88.68(17) . . ?
F3 Sb1 F1 90.03(17) . . ?
F6 Sb1 F1 179.3(2) . . ?
F4 Sb1 F2 178.02(19) . . ?
F3 Sb1 F2 91.07(16) . . ?
F6 Sb1 F2 90.37(17) . . ?
F1 Sb1 F2 89.84(13) . . ?
F4 Sb1 F5 89.01(16) . . ?
F3 Sb1 F5 178.8(2) . . ?
F6 Sb1 F5 90.30(17) . . ?
F1 Sb1 F5 89.01(14) . . ?
F2 Sb1 F5 89.66(14) . . ?
F2 P1 F5 94.9(6) . . ?
F2 P1 F1 96.7(5) . . ?
F5 P1 F1 93.5(5) . . ?
F2 P1 F6 90.6(6) . . ?
F5 P1 F6 88.7(6) . . ?
F1 P1 F6 172.1(7) . . ?
F2 P1 F4 174.9(7) . . ?
F5 P1 F4 87.0(6) . . ?
F1 P1 F4 87.8(6) . . ?
F6 P1 F4 84.8(4) . . ?
F2 P1 F3 92.6(6) . . ?
F5 P1 F3 170.7(6) . . ?
F1 P1 F3 90.9(6) . . ?
F6 P1 F3 85.8(5) . . ?
F4 P1 F3 85.0(4) . . ?

loop_
_geom_bond_atom_site_label_1
_geom_bond_atom_site_label_2
_geom_bond_distance
_geom_bond_site_symmetry_2
_geom_bond_publ_flag
N1 C1 1.132(3) . ?
N1 C3 1.458(3) . ?
N2 C2 1.144(3) . ?
N2 C9 1.456(3) . ?
C1 Au2 1.977(2) . ?
C2 Au1 1.973(2) . ?
C3 C8 1.522(3) . ?
C3 C4 1.526(3) . ?
C3 H3A 1.0000 . ?
C4 C5 1.532(3) . ?
C4 H4A 0.9900 . ?
C4 H4B 0.9900 . ?
C5 C6 1.526(3) . ?
C5 H5A 0.9900 . ?
C5 H5B 0.9900 . ?
C6 C7 1.529(3) . ?
C6 H6A 0.9900 . ?
C6 H6B 0.9900 . ?
C7 C8 1.526(3) . ?
C7 H7A 0.9900 . ?
C7 H7B 0.9900 . ?
C8 H8A 0.9900 . ?
C8 H8B 0.9900 . ?
C9 C14 1.525(3) . ?
C9 C10 1.528(3) . ?
C9 H9A 1.0000 . ?
C10 C11 1.520(3) . ?
C10 H10A 0.9900 . ?
C10 H10B 0.9900 . ?
C11 C12 1.527(3) . ?
C11 H11A 0.9900 . ?
C11 H11B 0.9900 . ?
C12 C13 1.523(3) . ?
C12 H12A 0.9900 . ?
C12 H12B 0.9900 . ?
C13 C14 1.535(3) . ?
C13 H13A 0.9900 . ?
C13 H13B 0.9900 . ?
C14 H14A 0.9900 . ?
C14 H14B 0.9900 . ?
Au1 Au2 3.2075(4) 1_655 ?
Au1 Au2 3.2075(4) . ?
Sb1 F4 1.734(3) . ?
Sb1 F3 1.714(4) . ?
Sb1 F6 1.716(3) . ?
Sb1 F1 1.749(3) . ?
Sb1 F2 1.741(3) . ?
Sb1 F5 1.769(4) . ?
P1 F2 1.636(11) . ?
P1 F5 1.723(12) . ?
P1 F1 1.662(12) . ?
P1 F6 1.811(11) . ?
P1 F4 1.843(11) . ?
P1 F3 1.772(12) . ?
